data_1571197
loop_
_publ_author_name
'Mdluli, Velabo'
'Lehnherr, Dan'
'Lam, Yu-Hong'
'Chaudhry, Mohammad T.'
'Newman, Justin A.'
'DaSilva, Jimmy O.'
'Regalado, Erik L.'

_publ_section_title
;
 Electrosynthesis of iminophosphoranes and applications in nickel
 catalysis.
;
_journal_issue 16
_journal_name_full 'Chemical science'
_journal_page_first 5980
_journal_page_last 5992
_journal_paper_doi 10.1039/d3sc05357a
_journal_volume 15
_journal_year 2024
_chemical_formula_moiety 'C14 H12 N2 P, H2 O'
_chemical_formula_sum 'C14 H14 N2 O P'
_chemical_formula_weight 257.24
_chemical_name_common Compound_26
_chemical_name_systematic Compound_26
_space_group_crystal_system trigonal
_space_group_IT_number 148
_space_group_name_Hall '-R 3'
_space_group_name_H-M_alt 'R -3 :H'
_atom_sites_solution_hydrogens mixed
_atom_sites_solution_primary dual
_audit_creation_date 2023-01-27
_audit_creation_method
;
Olex2 1.5
(compiled 2022.04.07 svn.rca3783a0 for OlexSys, GUI svn.r6498)
;
_audit_update_record
;
2023-04-25 deposited with the CCDC.	2024-03-06 downloaded from the CCDC.
;
_cell_angle_alpha 90
_cell_angle_beta 90
_cell_angle_gamma 120
_cell_formula_units_Z 18
_cell_length_a 24.4855(4)
_cell_length_b 24.4855(4)
_cell_length_c 11.1476(2)
_cell_measurement_reflns_used 7933
_cell_measurement_temperature 100.00(10)
_cell_measurement_theta_max 74.6680
_cell_measurement_theta_min 3.6030
_cell_volume 5788.02(17)
_computing_cell_refinement 'CrysAlisPro 1.171.42.54a (Rigaku OD, 2022)'
_computing_data_collection 'CrysAlisPro 1.171.42.54a (Rigaku OD, 2022)'
_computing_data_reduction 'CrysAlisPro 1.171.42.54a (Rigaku OD, 2022)'
_computing_molecular_graphics 'Olex2 1.5 (Dolomanov et al., 2009)'
_computing_publication_material 'Olex2 1.5 (Dolomanov et al., 2009)'
_computing_structure_refinement 'XL  (Sheldrick, 2008)'
_computing_structure_solution 'SHELXT  (Sheldrick, 2015)'
_diffrn_ambient_environment N~2~
_diffrn_ambient_temperature 100.00(10)
_diffrn_detector 'Hybrid Pixel Array Detector'
_diffrn_detector_area_resol_mean 10.0000
_diffrn_detector_type HyPix
_diffrn_measured_fraction_theta_full 0.999
_diffrn_measured_fraction_theta_max 0.934
_diffrn_measurement_details
;
List of Runs (angles in degrees, time in seconds):

  # Type    Start    End  Width  t~exp~   \w     \q     \k     \f   Frames
#--------------------------------------------------------------------------
  1  \w    -22.00  31.00   0.50    0.07    --   50.08 -19.00  90.00  106
  2  \w     43.00 122.00   0.50    0.07    --   50.08  38.00  30.00  158
  3  \w    106.00 176.00   0.50    0.29    --  105.02  98.00 -10.00  140
  4  \w     98.00 176.00   0.50    0.29    --  105.02 125.00-180.00  156
  5  \w    -33.00  23.00   0.50    0.07    --  -50.08  19.00 -60.00  112
  6  \w    -46.00 -18.00   0.50    0.29    --  -90.00  38.00 -30.00   56
  7  \w    -61.00 -18.00   0.50    0.29    --  -90.00  53.00 -26.00   86
  8  \w    -51.00 -18.00   0.50    0.29    --  -90.00  43.00 -52.00   66
  9  \w    -46.00 -18.00   0.50    0.29    --  -90.00  38.00 -90.00   56
 10  \w    -46.00 -18.00   0.50    0.29    --  -90.00  38.00-180.00   56
 11  \w    -46.00 -18.00   0.50    0.29    --  -90.00  38.00 -60.00   56
 12  \w    -33.00  23.00   0.50    0.07    --  -50.08  19.00  90.00  112
 13  \w   -161.00 -81.00   0.50    0.29    --  -90.00 -43.00 155.00  160
 14  \w   -161.00-110.00   0.50    0.29    --  -90.00 -99.00 -60.00  102
 15  \w   -161.00-111.00   0.50    0.29    --  -90.00 -57.00 -60.00  100
 16  \w   -122.00 -74.00   0.50    0.07    --  -50.08 -74.00-140.00   96
;
_diffrn_measurement_device 'four-circle diffractometer'
_diffrn_measurement_device_type 'XtaLAB Synergy, Dualflex, HyPix'
_diffrn_measurement_method '\w scans'
_diffrn_orient_matrix_type 'CrysAlisPro convention (1999,Acta A55,543-557)'
_diffrn_orient_matrix_UB_11 0.0240872000
_diffrn_orient_matrix_UB_12 -0.0298089000
_diffrn_orient_matrix_UB_13 -0.0924301000
_diffrn_orient_matrix_UB_21 0.0303944000
_diffrn_orient_matrix_UB_22 0.0617047000
_diffrn_orient_matrix_UB_23 -0.0729140000
_diffrn_orient_matrix_UB_31 0.0614571000
_diffrn_orient_matrix_UB_32 0.0240974000
_diffrn_orient_matrix_UB_33 0.0723054000
_diffrn_radiation_monochromator mirror
_diffrn_radiation_probe x-ray
_diffrn_radiation_type 'Cu K\a'
_diffrn_radiation_wavelength 1.54184
_diffrn_reflns_av_R_equivalents 0.0569
_diffrn_reflns_av_unetI/netI 0.0345
_diffrn_reflns_Laue_measured_fraction_full 0.999
_diffrn_reflns_Laue_measured_fraction_max 0.934
_diffrn_reflns_limit_h_max 28
_diffrn_reflns_limit_h_min -25
_diffrn_reflns_limit_k_max 29
_diffrn_reflns_limit_k_min -29
_diffrn_reflns_limit_l_max 14
_diffrn_reflns_limit_l_min -13
_diffrn_reflns_number 11893
_diffrn_reflns_point_group_measured_fraction_full 0.999
_diffrn_reflns_point_group_measured_fraction_max 0.934
_diffrn_reflns_theta_full 67.684
_diffrn_reflns_theta_max 75.664
_diffrn_reflns_theta_min 3.610
_diffrn_source 'micro-focus sealed X-ray tube'
_diffrn_source_type 'PhotonJet (Cu) X-ray Source'
_exptl_absorpt_coefficient_mu 1.803
_exptl_absorpt_correction_T_max 1.000
_exptl_absorpt_correction_T_min 0.682
_exptl_absorpt_correction_type gaussian
_exptl_absorpt_process_details
;
CrysAlisPro 1.171.42.54a (Rigaku Oxford Diffraction, 2022)
Numerical absorption correction based on gaussian integration over
a multifaceted crystal model
;
_exptl_crystal_colour 'clear colourless'
_exptl_crystal_colour_lustre clear
_exptl_crystal_colour_primary colourless
_exptl_crystal_density_diffrn 1.328
_exptl_crystal_description prism
_exptl_crystal_F_000 2430
_exptl_crystal_recrystallization_method
'Grown from slow evaporation of a solution of mds008 in acetonitrile, water, and methanol.'
_exptl_crystal_size_max 0.154
_exptl_crystal_size_mid 0.133
_exptl_crystal_size_min 0.09
_refine_diff_density_max 0.820
_refine_diff_density_min -0.483
_refine_diff_density_rms 0.059
_refine_ls_extinction_method none
_refine_ls_goodness_of_fit_ref 1.102
_refine_ls_hydrogen_treatment constr
_refine_ls_matrix_type full
_refine_ls_number_parameters 166
_refine_ls_number_reflns 2504
_refine_ls_number_restraints 0
_refine_ls_restrained_S_all 1.102
_refine_ls_R_factor_all 0.0445
_refine_ls_R_factor_gt 0.0421
_refine_ls_shift/su_max 0.001
_refine_ls_shift/su_mean 0.000
_refine_ls_structure_factor_coef Fsqd
_refine_ls_weighting_details 'w=1/[\s^2^(Fo^2^)+(0.0645P)^2^+9.5803P] where P=(Fo^2^+2Fc^2^)/3'
_refine_ls_weighting_scheme calc
_refine_ls_wR_factor_gt 0.1208
_refine_ls_wR_factor_ref 0.1229
_reflns_Friedel_coverage 0.000
_reflns_number_gt 2308
_reflns_number_total 2504
_reflns_threshold_expression 'I > 2\s(I)'
_cod_data_source_file d3sc05357a2.cif
_cod_data_source_block Compound_26
_cod_depositor_comments 'Adding full bibliography for 1571196--1571204.cif.'
_cod_original_cell_volume 5788.0(2)
_cod_original_sg_symbol_H-M 'R -3'
_cod_database_code 1571197
_shelx_shelxl_version_number 2018/3
_chemical_oxdiff_formula 'P2 N6 C30 H30'
_shelx_space_group_comment
;
The symmetry employed for this shelxl refinement is uniquely defined
by the following loop, which should always be used as a source of
symmetry information in preference to the above space-group names.
They are only intended as comments.
;
_shelx_estimated_absorpt_t_max 0.855
_shelx_estimated_absorpt_t_min 0.769
_olex2_refinement_description
;
1.a Free rotating group:
 O1(H1A,H1B)
1.b Secondary CH2 refined with riding coordinates:
 C14(H14A,H14B)
1.c Aromatic/amide H refined with riding coordinates:
 C8(H8), C12(H12), C2(H2), C9(H9), C6(H6), C11(H11), C4(H4), C5(H5), C10(H10),
 C3(H3)
;
_olex2_date_sample_data_collection 2023-01-25
_olex2_date_sample_submission 2023-01-25
_olex2_exptl_crystal_mounting_method 'Mounted onto a MiTeGen loop using paratone oil.'
_olex2_submission_original_sample_id mds008
_olex2_submission_special_instructions 'No special instructions were received'
_oxdiff_exptl_absorpt_empirical_details
;
Empirical correction (ABSPACK) includes:
;
_oxdiff_exptl_absorpt_empirical_full_max 1.210
_oxdiff_exptl_absorpt_empirical_full_min 0.889

loop_
_space_group_symop_operation_xyz
'x, y, z'
'-y, x-y, z'
'-x+y, -x, z'
'x+2/3, y+1/3, z+1/3'
'-y+2/3, x-y+1/3, z+1/3'
'-x+y+2/3, -x+1/3, z+1/3'
'x+1/3, y+2/3, z+2/3'
'-y+1/3, x-y+2/3, z+2/3'
'-x+y+1/3, -x+2/3, z+2/3'
'-x, -y, -z'
'y, -x+y, -z'
'x-y, x, -z'
'-x+2/3, -y+1/3, -z+1/3'
'y+2/3, -x+y+1/3, -z+1/3'
'x-y+2/3, x+1/3, -z+1/3'
'-x+1/3, -y+2/3, -z+2/3'
'y+1/3, -x+y+2/3, -z+2/3'
'x-y+1/3, x+2/3, -z+2/3'

loop_
_atom_site_label
_atom_site_type_symbol
_atom_site_fract_x
_atom_site_fract_y
_atom_site_fract_z
_atom_site_U_iso_or_equiv
_atom_site_adp_type
_atom_site_occupancy
_atom_site_site_symmetry_order
_atom_site_calc_flag
_atom_site_refinement_flags_posn
_atom_site_refinement_flags_adp
_atom_site_refinement_flags_occupancy
_atom_site_disorder_assembly
_atom_site_disorder_group
P1 P 0.80158(2) 0.70960(2) 0.53065(4) 0.02157(17) Uani 1 1 d . . . . .
N1 N 0.75106(7) 0.64780(7) 0.46060(14) 0.0272(4) Uani 1 1 d . . . . .
N2 N 0.77867(9) 0.57201(9) 0.37490(17) 0.0385(4) Uani 1 1 d . . . . .
C7 C 0.84870(8) 0.77433(8) 0.43200(15) 0.0229(4) Uani 1 1 d . . . . .
C8 C 0.90932(9) 0.82273(9) 0.46093(16) 0.0255(4) Uani 1 1 d . . . . .
H8 H 0.928976 0.820726 0.532960 0.031 Uiso 1 1 calc R U . . .
C1 C 0.75811(9) 0.73336(8) 0.62450(15) 0.0245(4) Uani 1 1 d . . . . .
C12 C 0.82039(9) 0.77792(10) 0.32504(16) 0.0277(4) Uani 1 1 d . . . . .
H12 H 0.779210 0.745188 0.304630 0.033 Uiso 1 1 calc R U . . .
C13 C 0.76741(9) 0.60900(9) 0.41521(16) 0.0268(4) Uani 1 1 d . . . . .
C2 C 0.78913(10) 0.77850(9) 0.71386(17) 0.0310(4) Uani 1 1 d . . . . .
H2 H 0.832937 0.795140 0.727441 0.037 Uiso 1 1 calc R U . . .
C9 C 0.94074(9) 0.87381(10) 0.38386(18) 0.0307(4) Uani 1 1 d . . . . .
H9 H 0.981946 0.906708 0.403616 0.037 Uiso 1 1 calc R U . . .
C14 C 0.85312(8) 0.69461(8) 0.62430(15) 0.0246(4) Uani 1 1 d . . . . .
H14A H 0.880200 0.684806 0.573255 0.030 Uiso 1 1 calc R U . . .
H14B H 0.880778 0.732697 0.672057 0.030 Uiso 1 1 calc R U . . .
C6 C 0.69366(9) 0.70877(9) 0.60363(17) 0.0283(4) Uani 1 1 d . . . . .
H6 H 0.672705 0.678004 0.542899 0.034 Uiso 1 1 calc R U . . .
C11 C 0.85247(10) 0.82920(10) 0.24914(17) 0.0320(4) Uani 1 1 d . . . . .
H11 H 0.833196 0.831413 0.176745 0.038 Uiso 1 1 calc R U . . .
C4 C 0.69166(12) 0.77450(10) 0.7615(2) 0.0408(5) Uani 1 1 d . . . . .
H4 H 0.668815 0.788645 0.808589 0.049 Uiso 1 1 calc R U . . .
C5 C 0.66064(11) 0.72983(10) 0.67266(19) 0.0362(5) Uani 1 1 d . . . . .
H5 H 0.616906 0.713670 0.659071 0.043 Uiso 1 1 calc R U . . .
C10 C 0.91251(10) 0.87725(10) 0.27830(17) 0.0317(4) Uani 1 1 d . . . . .
H10 H 0.934259 0.912396 0.226257 0.038 Uiso 1 1 calc R U . . .
C3 C 0.75552(12) 0.79887(10) 0.78259(19) 0.0385(5) Uani 1 1 d . . . . .
H3 H 0.776150 0.829369 0.843875 0.046 Uiso 1 1 calc R U . . .
O1 O 0.73400(8) 0.44261(8) 0.39923(17) 0.0483(4) Uani 1 1 d G . . . .
H1A H 0.760629 0.432182 0.370836 0.072 Uiso 1 1 d G U . . .
H1B H 0.751066 0.482670 0.383698 0.072 Uiso 1 1 d G U . . .

loop_
_atom_site_aniso_label
_atom_site_aniso_U_11
_atom_site_aniso_U_22
_atom_site_aniso_U_33
_atom_site_aniso_U_23
_atom_site_aniso_U_13
_atom_site_aniso_U_12
P1 0.0216(3) 0.0227(3) 0.0220(3) -0.00169(16) -0.00316(15) 0.01224(19)
N1 0.0243(8) 0.0259(8) 0.0321(8) -0.0072(6) -0.0075(6) 0.0131(7)
N2 0.0371(10) 0.0379(10) 0.0411(9) -0.0109(8) -0.0001(8) 0.0190(8)
C7 0.0265(9) 0.0267(9) 0.0205(8) -0.0009(7) 0.0000(7) 0.0172(8)
C8 0.0257(9) 0.0304(9) 0.0234(8) 0.0008(7) -0.0014(7) 0.0162(8)
C1 0.0290(9) 0.0231(9) 0.0234(8) 0.0034(7) 0.0025(7) 0.0146(8)
C12 0.0289(9) 0.0349(10) 0.0242(9) -0.0022(7) -0.0033(7) 0.0196(8)
C13 0.0240(9) 0.0291(10) 0.0235(9) -0.0014(7) -0.0025(7) 0.0104(8)
C2 0.0369(11) 0.0261(9) 0.0277(9) 0.0010(7) 0.0036(8) 0.0140(8)
C9 0.0272(10) 0.0318(10) 0.0323(10) 0.0031(8) 0.0028(8) 0.0141(8)
C14 0.0229(9) 0.0242(9) 0.0264(9) 0.0005(7) -0.0039(7) 0.0115(8)
C6 0.0301(10) 0.0264(9) 0.0310(9) 0.0062(7) 0.0040(7) 0.0160(8)
C11 0.0377(11) 0.0430(12) 0.0236(9) 0.0039(8) -0.0005(8) 0.0264(9)
C4 0.0575(14) 0.0304(11) 0.0435(12) 0.0125(9) 0.0268(10) 0.0288(10)
C5 0.0364(11) 0.0333(10) 0.0463(12) 0.0145(9) 0.0152(9) 0.0231(9)
C10 0.0362(11) 0.0373(11) 0.0281(9) 0.0079(8) 0.0067(8) 0.0233(9)
C3 0.0553(14) 0.0261(10) 0.0320(10) 0.0018(8) 0.0131(9) 0.0187(10)
O1 0.0468(10) 0.0432(9) 0.0567(10) 0.0052(8) 0.0072(8) 0.0238(8)

loop_
_atom_type_symbol
_atom_type_description
_atom_type_scat_dispersion_real
_atom_type_scat_dispersion_imag
_atom_type_scat_source
C C 0.0181 0.0091 'International Tables Vol C Tables 4.2.6.8 and 6.1.1.4'
H H 0.0000 0.0000 'International Tables Vol C Tables 4.2.6.8 and 6.1.1.4'
N N 0.0311 0.0180 'International Tables Vol C Tables 4.2.6.8 and 6.1.1.4'
O O 0.0492 0.0322 'International Tables Vol C Tables 4.2.6.8 and 6.1.1.4'
P P 0.2955 0.4335 'International Tables Vol C Tables 4.2.6.8 and 6.1.1.4'

loop_
_exptl_crystal_face_index_h
_exptl_crystal_face_index_k
_exptl_crystal_face_index_l
_exptl_crystal_face_perp_dist
0 2 1 0.0677
1 -2 -1 0.0370
2 0 1 0.1102
-1 1 1 0.0537
-2 1 0 0.0156
0 0 -1 0.0277
1 2 0 0.0820
-2 2 -1 0.0088
2 -1 -1 0.0403
1 -2 2 0.0849
0 -1 1 0.0703
-1 -2 2 0.0555
-1 -1 1 0.0419

loop_
_geom_angle_atom_site_label_1
_geom_angle_atom_site_label_2
_geom_angle_atom_site_label_3
_geom_angle
_geom_angle_site_symmetry_1
_geom_angle_site_symmetry_3
_geom_angle_publ_flag
N1 P1 C7 112.81(8) . . ?
N1 P1 C1 106.83(9) . . ?
N1 P1 C14 112.18(8) . . ?
C7 P1 C14 109.06(8) . . ?
C1 P1 C7 107.22(8) . . ?
C1 P1 C14 108.53(8) . . ?
C13 N1 P1 120.33(13) . . ?
C8 C7 P1 123.27(13) . . ?
C8 C7 C12 119.42(17) . . ?
C12 C7 P1 117.13(14) . . ?
C7 C8 H8 120.1 . . ?
C9 C8 C7 119.73(17) . . ?
C9 C8 H8 120.1 . . ?
C2 C1 P1 119.94(15) . . ?
C2 C1 C6 120.60(18) . . ?
C6 C1 P1 119.38(14) . . ?
C7 C12 H12 120.0 . . ?
C11 C12 C7 120.06(18) . . ?
C11 C12 H12 120.0 . . ?
N2 C13 N1 176.4(2) . . ?
C1 C2 H2 120.2 . . ?
C3 C2 C1 119.5(2) . . ?
C3 C2 H2 120.2 . . ?
C8 C9 H9 119.7 . . ?
C10 C9 C8 120.66(19) . . ?
C10 C9 H9 119.7 . . ?
P1 C14 H14A 109.7 . . ?
P1 C14 H14B 109.7 . . ?
C14 C14 P1 109.90(16) 13_666 . ?
C14 C14 H14A 109.7 13_666 . ?
C14 C14 H14B 109.7 13_666 . ?
H14A C14 H14B 108.2 . . ?
C1 C6 H6 120.4 . . ?
C5 C6 C1 119.27(19) . . ?
C5 C6 H6 120.4 . . ?
C12 C11 H11 119.8 . . ?
C10 C11 C12 120.38(17) . . ?
C10 C11 H11 119.8 . . ?
C5 C4 H4 119.5 . . ?
C5 C4 C3 121.04(19) . . ?
C3 C4 H4 119.5 . . ?
C6 C5 H5 120.1 . . ?
C4 C5 C6 119.8(2) . . ?
C4 C5 H5 120.1 . . ?
C9 C10 H10 120.1 . . ?
C11 C10 C9 119.75(18) . . ?
C11 C10 H10 120.1 . . ?
C2 C3 H3 120.1 . . ?
C4 C3 C2 119.7(2) . . ?
C4 C3 H3 120.1 . . ?
H1A O1 H1B 104.5 . . ?

loop_
_geom_bond_atom_site_label_1
_geom_bond_atom_site_label_2
_geom_bond_distance
_geom_bond_site_symmetry_2
_geom_bond_publ_flag
P1 N1 1.5993(15) . ?
P1 C7 1.7955(18) . ?
P1 C1 1.7846(18) . ?
P1 C14 1.8112(18) . ?
N1 C13 1.304(2) . ?
N2 C13 1.161(3) . ?
C7 C8 1.397(3) . ?
C7 C12 1.404(2) . ?
C8 H8 0.9500 . ?
C8 C9 1.390(3) . ?
C1 C2 1.397(3) . ?
C1 C6 1.399(3) . ?
C12 H12 0.9500 . ?
C12 C11 1.387(3) . ?
C2 H2 0.9500 . ?
C2 C3 1.387(3) . ?
C9 H9 0.9500 . ?
C9 C10 1.388(3) . ?
C14 C14 1.542(3) 13_666 ?
C14 H14A 0.9900 . ?
C14 H14B 0.9900 . ?
C6 H6 0.9500 . ?
C6 C5 1.389(3) . ?
C11 H11 0.9500 . ?
C11 C10 1.386(3) . ?
C4 H4 0.9500 . ?
C4 C5 1.387(3) . ?
C4 C3 1.387(4) . ?
C5 H5 0.9500 . ?
C10 H10 0.9500 . ?
C3 H3 0.9500 . ?
O1 H1A 0.8701 . ?
O1 H1B 0.8700 . ?

loop_
_geom_torsion_atom_site_label_1
_geom_torsion_atom_site_label_2
_geom_torsion_atom_site_label_3
_geom_torsion_atom_site_label_4
_geom_torsion
_geom_torsion_site_symmetry_1
_geom_torsion_site_symmetry_2
_geom_torsion_site_symmetry_3
_geom_torsion_site_symmetry_4
_geom_torsion_publ_flag
P1 C7 C8 C9 -174.81(14) . . . . ?
P1 C7 C12 C11 175.20(14) . . . . ?
P1 C1 C2 C3 176.96(15) . . . . ?
P1 C1 C6 C5 -176.62(14) . . . . ?
N1 P1 C7 C8 -154.13(15) . . . . ?
N1 P1 C7 C12 30.77(17) . . . . ?
N1 P1 C1 C2 167.47(14) . . . . ?
N1 P1 C1 C6 -15.75(16) . . . . ?
N1 P1 C14 C14 -53.78(19) . . . 13_666 ?
C7 P1 N1 C13 83.79(16) . . . . ?
C7 P1 C1 C2 -71.35(16) . . . . ?
C7 P1 C1 C6 105.43(15) . . . . ?
C7 P1 C14 C14 -179.50(16) . . . 13_666 ?
C7 C8 C9 C10 0.0(3) . . . . ?
C7 C12 C11 C10 -0.1(3) . . . . ?
C8 C7 C12 C11 -0.1(3) . . . . ?
C8 C9 C10 C11 -0.2(3) . . . . ?
C1 P1 N1 C13 -158.65(15) . . . . ?
C1 P1 C7 C8 88.54(16) . . . . ?
C1 P1 C7 C12 -86.55(15) . . . . ?
C1 P1 C14 C14 64.01(18) . . . 13_666 ?
C1 C2 C3 C4 -0.4(3) . . . . ?
C1 C6 C5 C4 -0.3(3) . . . . ?
C12 C7 C8 C9 0.2(3) . . . . ?
C12 C11 C10 C9 0.3(3) . . . . ?
C2 C1 C6 C5 0.1(3) . . . . ?
C14 P1 N1 C13 -39.85(18) . . . . ?
C14 P1 C7 C8 -28.78(17) . . . . ?
C14 P1 C7 C12 156.12(14) . . . . ?
C14 P1 C1 C2 46.32(17) . . . . ?
C14 P1 C1 C6 -136.89(14) . . . . ?
C6 C1 C2 C3 0.2(3) . . . . ?
C5 C4 C3 C2 0.2(3) . . . . ?
C3 C4 C5 C6 0.2(3) . . . . ?

loop_
_exptl_oxdiff_crystal_face_indexfrac_h
_exptl_oxdiff_crystal_face_indexfrac_k
_exptl_oxdiff_crystal_face_indexfrac_l
_exptl_oxdiff_crystal_face_x
_exptl_oxdiff_crystal_face_y
_exptl_oxdiff_crystal_face_z
-0.0000 2.0000 1.0000 -0.1520 0.0505 0.1205
1.0000 -2.0000 -1.0000 0.1761 -0.0201 -0.0590
2.0000 -0.0000 1.0000 -0.0443 -0.0121 0.1952
-1.0000 1.0000 1.0000 -0.1463 -0.0416 0.0349
-2.0000 1.0000 0.0000 -0.0780 0.0009 -0.0988
0.0000 0.0000 -1.0000 0.0924 0.0729 -0.0723
1.0000 2.0000 -0.0000 -0.0355 0.1538 0.1097
-2.0000 2.0000 -1.0000 -0.0154 0.1355 -0.1470
2.0000 -1.0000 -1.0000 0.1704 0.0720 0.0265
1.0000 -2.0000 2.0000 -0.1012 -0.2388 0.1579
-0.0000 -1.0000 1.0000 -0.0626 -0.1346 0.0482
-1.0000 -2.0000 2.0000 -0.1493 -0.2996 0.0350
-1.0000 -1.0000 1.0000 -0.0867 -0.1650 -0.0132
